data_2310641
loop_
_publ_author_name
'Naray-Szabo, I.'
'Sasvari, K.'

_publ_section_title
;
 On the structure of staurolite, H Fe2 Al9 Si4 O24
;
_journal_name_full 'Acta Crystallographica (1,1948-23,1967)'
_journal_page_first 862
_journal_page_last 865
_journal_volume 11
_journal_year 1958
_chemical_formula_sum 'Al9 Fe2 H O24 Si4'
_chemical_name_systematic 'H Fe2 Al9 Si4 O24'
_space_group_IT_number 12
_symmetry_space_group_name_Hall '-C 2y'
_symmetry_space_group_name_H-M 'C 1 2/m 1'
_cell_angle_alpha 90
_cell_angle_beta 90.1
_cell_angle_gamma 90
_cell_formula_units_Z 2
_cell_length_a 7.82
_cell_length_b 16.51999
_cell_length_c 5.63
_cell_volume 727.318
_citation_journal_id_ASTM ACCRA9
_cod_data_source_file Naray-Szabo_ACCRA9_1958_277.cif
_cod_data_source_block H1Al9Fe2O24Si4
_cod_original_cell_volume 727.3179
_cod_original_formula_sum 'H1 Al9 Fe2 O24 Si4'
_cod_database_code 2310641

loop_
_symmetry_equiv_pos_as_xyz
x,y,z
-x,y,-z
-x,-y,-z
x,-y,z
x+1/2,y+1/2,z
-x+1/2,y+1/2,-z
-x+1/2,-y+1/2,-z
x+1/2,-y+1/2,z

loop_
_atom_site_label
_atom_site_type_symbol
_atom_site_fract_x
_atom_site_fract_y
_atom_site_fract_z
_atom_site_occupancy
_atom_site_U_iso_or_equiv
O6 O-2 0 0.25 0.23 1 0.0
O7 O-2 0 0.394 0.23 1 0.0
O1 O-2 0.222 0 0.98 1 0.0
Al2 Al+3 0 0.322 0.5 1 0.0
Al3 Al+3 0.25 0.408 0.25 1 0.0
O4 O-2 0.763 0.158 0.52 1 0.0
Al1 Al+3 0 0.322 0 1 0.0
H1 H+1 0 0 0.5 1 0.0
Al4 Al+3 0 0 0 1 0.0
O2 O-2 0.222 0 0.52 1 0.0
Si1 Si+4 0.125 0.167 0.27 1 0.0
O5 O-2 0 0.094 0.27 1 0.0
Fe1 Fe+2 0.389 0 0.25 1 0.0
O3 O-2 0.237 0.158 0.02 1 0.0
